data_2101492
loop_
_publ_author_name
'Suresh, C. G.'
'Gangamani, B. P.'
'Ganesh, K. N.'

_publ_section_title
;
 The rare <i>trans</i>-<i>syn</i> thymine photodimers: structures of
 polyoxyethylene-linked bisthymines and the derived
 <i>trans</i>-<i>syn</i> thymine photodimers. Comparison of the
 stereochemistry before and after photodimerization
;
_journal_issue 2
_journal_name_full 'Acta Crystallographica Section B'
_journal_page_first 376
_journal_page_last 383
_journal_paper_doi 10.1107/S0108768195012006
_journal_volume 52
_journal_year 1996
_chemical_formula_sum 'C16 H22 N4 O6'
_chemical_formula_weight 366.4
_space_group_IT_number 2
_space_group_name_Hall '-P 1'
_space_group_name_H-M_alt 'P -1'
_symmetry_cell_setting triclinic
_symmetry_space_group_name_Hall '-P 1'
_symmetry_space_group_name_H-M 'P -1'
_cell_angle_alpha 71.37(5)
_cell_angle_beta 78.13(3)
_cell_angle_gamma 72.17(5)
_cell_formula_units_Z 2
_cell_length_a 7.900(4)
_cell_length_b 10.061(8)
_cell_length_c 12.048(4)
_cell_volume 857.6(9)
_diffrn_radiation_type Mo
_diffrn_radiation_wavelength 0.71073
_exptl_absorpt_coefficient_mu 0.103
_exptl_crystal_density_diffrn 1.418
_exptl_crystal_F_000 388
_cod_data_source_file hu0428.cif
_cod_data_source_block hu0428b
_cod_original_cell_volume 857.7(9)
_cod_database_code 2101492

loop_
_space_group_symop_id
_space_group_symop_operation_xyz
1 x,y,z
2 -x,-y,-z

loop_
_atom_site_label
_atom_site_fract_x
_atom_site_fract_y
_atom_site_fract_z
_atom_site_U_iso_or_equiv
O2 .2540(8) .1050(8) -.0583(4) .091(3)
O4 .3630(17) -.3627(9) .1169(6) .0216(7)
O2' -.2563(7) -.0562(8) .5481(4) .088(3)
O4' .2324(13) -.4138(8) .5084(5) .135(5)
O10 -.0229(10) .3090(6) .2264(4) .090(3)
O10' -.2807(7) .2182(7) .1725(4) .078(3)
N1 .2020(7) .0478(7) .1430(4) .050(3)
N3 .2490(8) -.1224(9) .0414(4) .074(3)
N1' -.1522(7) -.0645(8) .3587(4) .056(3)
N3' .0139(11) -.2112(8) .5137(5) .072(3)
C2 .2310(9) .0166(11) .0374(6) .055(3)
C4 .3004(15) -.2461(12) .1333(7) .116(5)
C5 .2781(12) -.2207(10) .2533(6) .077(4)
C6 .1673(8) -.0647(7) .2506(5) .041(3)
C7 .4620(14) -.2718(11) .3006(7) .105(5)
C2' -.1407(10) -.1076(11) .4776(6) .068(4)
C4' .1262(16) -.3079(10) .4590(7) .086(5)
C5' .1073(16) -.2750(8) .3274(6) .082(4)
C6' -.0034(10) -.1180(8) .2786(5) .051(3)
C7' .055(3) -.3953(13) .3110(13) .176(11)
C8 .2489(12) .1737(13) .1460(6) .078(5)
C9 .1079(18) .3110(11) .1242(7) .097(5)
C11 -.188(2) .4123(10) .2026(8) .134(7)
C11' -.2881(16) .3646(14) .1352(8) .114(6)
C9' -.3639(10) .1788(14) .2875(7) .079(5)
C8' -.3328(10) .0184(15) .3210(6) .088(6)
H73 .5745 -.2361 .2225 .1004
H31 .2709 -.1291 -.0210 .1145
H3' .0320 -.2163 .5728 .0578
H6 .2082 -.0332 .3082 .0288
H6' -.0326 -.0968 .2029 .0474
H71 .4555 -.3746 .3248 .0381
H72 .4617 -.2742 .3807 .1360
H7'1 -.0270 -.3930 .3040 .1234
H7'2 .0490 -.4970 .3280 .1234
H7'3 .1450 -.4220 .3010 .1234
H81 .3801 .1774 .0862 .0739
H82 .2978 .1534 .2140 .1037
H91 .0324 .3027 .0713 .1139
H92 .1205 .4005 .1071 .0722
H111 -.2513 .4048 .2925 .0836
H112 -.1617 .4835 .1843 .0328
H11'1 -.2578 .3949 .0655 .0683
H11'2 -.3813 .3913 .1498 .0683
H9'1 -.3005 .2199 .3308 .0479
H9'2 -.5062 .2340 .2752 .1165
H8'1 -.3419 -.0201 .2626 .0470
H8'2 -.4315 .0369 .3740 .1091

loop_
_geom_angle_atom_site_label_1
_geom_angle_atom_site_label_2
_geom_angle_atom_site_label_3
_geom_angle
C11 O10 C9 113.1(6)
C9' O10' C11' 111.5(8)
C6 N1 C2 118.3(7)
C8 N1 C2 118.0(6)
C8 N1 C6 122.0(6)
C4 N3 C2 127.7(8)
H31 N3 C2 108.3
H31 N3 C4 118.5
C6' N1' C2' 120.3(5)
C8' N1' C2' 116.4(5)
C8' N1' C6' 122.5(6)
C4' N3' C2' 128.6(8)
H3' N3' C2' 114.3
H3' N3' C4' 117.0
N1 C2 O2 123.6(10)
N3 C2 O2 119.4(8)
N3 C2 N1 116.8(6)
N3 C4 O4 121.7(9)
C5 C4 O4 122.8(8)
C5 C4 N3 115.5(9)
C6 C5 C4 110.5(6)
C7 C5 C4 109.9(7)
C7 C5 C6 117.0(9)
C5' C5 C4 106.8(9)
C5' C5 C6 87.8(6)
C5' C5 C7 122.8(6)
C5 C6 N1 115.7(5)
C6' C6 N1 122.4(5)
C6' C6 C5 88.7(6)
H6 C6 N1 99.5
H6 C6 C5 108.3
H6 C6 C6' 122.2
H73 C7 C5 109.9
H71 C7 C5 90.6
H71 C7 H73 118.6
H72 C7 C5 117.0
H72 C7 H73 123.3
H72 C7 H71 91.5
N1' C2' O2' 122.9(7)
N3' C2' O2' 121.3(6)
N3' C2' N1' 115.8(6)
N3' C4' O4' 123.1(8)
C5' C4' O4' 121.8(8)
C5' C4' N3' 115.1(7)
C4' C5' C5 107.0(10)
C6' C5' C5 86.4(6)
C6' C5' C4' 111.4(7)
C7' C5' C5 122.8(9)
C7' C5' C4' 108.5(8)
C7' C5' C6' 118.9(11)
C6 C6' N1' 120.8(7)
C5' C6' N1' 115.4(5)
C5' C6' C6 90.0(6)
H6' C6' N1' 113.1
H6' C6' C6 100.2
H6' C6' C5' 114.7
H7'1 C7' C5' 124.7
H7'2 C7' C5' 156.3
H7'2 C7' H7'1 72.6
H7'3 C7' C5' 82.7
H7'3 C7' H7'1 149.7
H7'3 C7' H7'2 85.8
C9 C8 N1 116.2(9)
H81 C8 N1 106.8
H81 C8 C9 114.7
H82 C8 N1 109.3
H82 C8 C9 112.9
H82 C8 H81 94.6
C8 C9 O10 109.1
H91 C9 O10 97.3
H91 C9 C8 105.7
H92 C9 O10 100.7
H92 C9 C8 127.6
H92 C9 H91 112.3
C11' C11 O10 110.5(9)
H111 C11 O10 99.0
H111 C11 C11' 111.5
H112 C11 O10 102.1
H112 C11 C11' 126.8
H112 C11 H111 103.3
C11 C11' O10' 114.9(8)
H11'1 C11' O10' 114.5
H11'1 C11' C11 108.3
H11'2 C11' O10' 97.9
H11'2 C11' C11 109.2
H11'2 C11' H11'1 111.5
C8' C9' O10' 106.4(8)
H9'1 C9' O10' 101.0
H9'1 C9' C8' 117.1
H9'2 C9' O10' 101.3
H9'2 C9' C8' 110.9
H9'2 C9' H9'1 117.6
C9' C8' N1' 114.2(10)
H8'1 C8' N1' 103.8
H8'1 C8' C9' 115.8
H8'2 C8' N1' 122.2
H8'2 C8' C9' 82.7(10)
H8'2 C8' H8'1 117.8(12)

loop_
_geom_bond_atom_site_label_1
_geom_bond_atom_site_label_2
_geom_bond_distance
C2 O2 1.230(9)
C4 O4 1.188(15)
C2' O2' 1.222(9)
C4' O4' 1.203(11)
C9 O10 1.434(11)
C11 O10 1.413(15)
C11' O10' 1.381(15)
C9' O10' 1.394(9)
C2 N1 1.363(10)
C6 N1 1.465(7)
C8 N1 1.437(16)
C2 N3 1.349(15)
C4 N3 1.391(10)
H31 N3 0.755
C2' N1' 1.372(8)
C6' N1' 1.442(8)
C8' N1' 1.495(9)
C2' N3' 1.385(10)
C4' N3' 1.345(11)
H3' N3' 0.738
C4 C5 1.514(13)
C6 C5 1.539(11)
C7 C5 1.548(14)
H6 C6 0.992
H73 C7 1.200
H71 C7 0.994
H72 C7 0.958
C5' C4' 1.542(12)
C5 C5' 1.600(15)
C6' C5' 1.542(10)
C7' C5' 1.47(2)
C6 C6' 1.537(11)
H6' C6' 0.928
H7'1 C7' 0.666
H7'2 C7' 0.992
H7'3 C7' 0.676
C9 C8 1.471(14)
H81 C8 1.138
H82 C8 0.915
H91 C9 0.995
H92 C9 0.890
H111 C11 1.085
H112 C11 0.759
C11 C11' 1.50(2)
H11'1 C11' 0.809
H11'2 C11' 0.707
C8' C9' 1.49(2)
H9'1 C9' 1.033
H9'2 C9' 1.108
H8'1 C8' 0.928
H8'2 C8' 0.912
